data_9011766
loop_
_publ_author_name
'Witzke, T.'
'Raade, G.'

_publ_section_title
;Zincowoodwardite, [Zn1-x Alx(OH)2][(SO4)x/2(H2O)n], a new mineral of the
 hydrotalcite group Locality: Hilarion mine, Kamariza, near Laurion, Greece
;
_journal_name_full 'Neues Jahrbuch fur Mineralogie, Monatshefte'
_journal_page_first 455
_journal_page_last 465
_journal_volume 2000
_journal_year 2000
_chemical_compound_source 'Hilarion mine, Kamariza, near Laurion, Greece'
_chemical_formula_sum 'Al0.375 H1.24 O2.692 S0.188 Zn0.625'
_chemical_name_mineral Zincowoodwardite-3R
_space_group_IT_number 166
_symmetry_space_group_name_Hall '-R 3 2"'
_symmetry_space_group_name_H-M 'R -3 m :H'
_cell_angle_alpha 90
_cell_angle_beta 90
_cell_angle_gamma 120
_cell_formula_units_Z 3
_cell_length_a 3.065
_cell_length_b 3.065
_cell_length_c 25.42
_cell_volume 206.808
_database_code_amcsd 0014908
_exptl_crystal_density_diffrn 2.469
_cod_data_source_file 11271.cif
_cod_data_source_block global
_cod_original_sg_symbol_H-M 'R -3 m'
_cod_original_formula_sum '(Zn.625 Al.375) S.188 O2.692 H1.24'
_cod_database_code 9011766

loop_
_space_group_symop_operation_xyz
x,y,z
2/3+x,1/3+y,1/3+z
1/3+x,2/3+y,2/3+z
x,x-y,z
2/3+x,1/3+x-y,1/3+z
1/3+x,2/3+x-y,2/3+z
y,x,-z
2/3+y,1/3+x,1/3-z
1/3+y,2/3+x,2/3-z
-x+y,y,z
2/3-x+y,1/3+y,1/3+z
1/3-x+y,2/3+y,2/3+z
-x,-x+y,-z
2/3-x,1/3-x+y,1/3-z
1/3-x,2/3-x+y,2/3-z
-y,-x,z
2/3-y,1/3-x,1/3+z
1/3-y,2/3-x,2/3+z
x-y,-y,-z
2/3+x-y,1/3-y,1/3-z
1/3+x-y,2/3-y,2/3-z
y,-x+y,-z
2/3+y,1/3-x+y,1/3-z
1/3+y,2/3-x+y,2/3-z
-x+y,-x,z
2/3-x+y,1/3-x,1/3+z
1/3-x+y,2/3-x,2/3+z
-x,-y,-z
2/3-x,1/3-y,1/3-z
1/3-x,2/3-y,2/3-z
-y,x-y,z
2/3-y,1/3+x-y,1/3+z
1/3-y,2/3+x-y,2/3+z
x-y,x,-z
2/3+x-y,1/3+x,1/3-z
1/3+x-y,2/3+x,2/3-z

loop_
_atom_site_label
_atom_site_fract_x
_atom_site_fract_y
_atom_site_fract_z
_atom_site_occupancy
_atom_site_type_symbol
_atom_site_attached_hydrogens
Zn 0.00000 0.00000 0.00000 0.62500 Zn 0
Al 0.00000 0.00000 0.00000 0.37500 Al 0
S1 0.00000 0.00000 0.16580 0.04700 S 0
S2 0.00000 0.00000 0.16730 0.04700 S 0
O-H1 0.00000 0.00000 0.36600 1.00000 O 1
O2a 0.06500 -0.06500 0.48100 0.04200 O 0
O2b -0.06500 0.06500 0.48100 0.04200 O 0
Wat3a 0.00000 0.00000 0.10690 0.04700 O 2
Wat3b 0.00000 0.00000 0.22620 0.04700 O 2

loop_
_cod_changelog_entry_id
_cod_changelog_entry_author
_cod_changelog_entry_date
_cod_changelog_entry_text
1
;cod-tools version 3.8.0
Id: cif_guess_AMCSD_atom_types 9581 2023-05-17 12:35:41Z saulius
;
2023-05-18T11:41:39+03:00
;Derived atom types and hydrogen counts
from atom names that follow the AMCSD naming convention
(Wat == water, O-H == hydroxyl).
;

loop_
_cod_related_entry_id
_cod_related_entry_database
_cod_related_entry_code
1 AMCSD 0014908

_cod_duplicate_entry 9009408
